data_2021325
loop_
_publ_author_name
'Purandara, H.'
'Foro, Sabine'
'Thimme Gowda, B.'

_publ_section_title
;
 Comparison of the crystal structures and Hirshfeld surface analysis of
 five <i>N</i>-(4-methylbenzenesulfonyl)glycine hydrazone derivatives
;
_journal_coeditor_code CU3132
_journal_issue 11
_journal_name_full 'Acta Crystallographica Section C'
_journal_page_first 1553
_journal_page_last 1560
_journal_paper_doi 10.1107/S2053229618014420
_journal_volume 74
_journal_year 2018
_chemical_formula_iupac 'C16 H16 Br N3 O3 S'
_chemical_formula_moiety 'C16 H16 Br N3 O3 S'
_chemical_formula_sum 'C16 H16 Br N3 O3 S'
_chemical_formula_weight 410.29
_chemical_name_systematic
(<i>E</i>)-<i>N</i>-{2-[2-(4-Bromobenzylidene)hydrazinyl]-2-oxoethyl}-4-methylbenzenesulfonamide
_space_group_crystal_system triclinic
_space_group_IT_number 2
_space_group_name_Hall '-P 1'
_space_group_name_H-M_alt 'P -1'
_symmetry_space_group_name_Hall '-P 1'
_symmetry_space_group_name_H-M 'P -1'
_atom_sites_solution_hydrogens mixed
_audit_creation_method SHELXL-2014/6
_cell_angle_alpha 75.562(8)
_cell_angle_beta 85.556(9)
_cell_angle_gamma 75.046(8)
_cell_formula_units_Z 2
_cell_length_a 6.7308(7)
_cell_length_b 10.3220(10)
_cell_length_c 13.723(2)
_cell_measurement_reflns_used 3588
_cell_measurement_temperature 293(2)
_cell_measurement_theta_max 27.41
_cell_measurement_theta_min 3.06
_cell_volume 891.94(19)
_computing_cell_refinement
;
CrysAlis RED (Oxford Diffraction, 2009)
;
_computing_data_collection
;
CrysAlis CCD (Oxford Diffraction, 2009)
;
_computing_data_reduction
;
CrysAlis RED (Oxford Diffraction, 2009)
;
_computing_molecular_graphics
;
PLATON (Spek, 2009)
;
_computing_publication_material
;
SHELXL2014 (Sheldrick, 2015)
;
_computing_structure_refinement
;
SHELXL2014 (Sheldrick, 2015)
;
_computing_structure_solution
;
SHELXS2013 (Sheldrick, 2008)
;
_diffrn_ambient_temperature 293(2)
_diffrn_measured_fraction_theta_full 0.998
_diffrn_measured_fraction_theta_max 0.997
_diffrn_measurement_device_type
;
Oxford Diffraction Xcalibur single crystal X-ray diffractometer
with Sapphire CCD detector
;
_diffrn_measurement_method
;
Rotation method data acquisition using omega scans
;
_diffrn_radiation_type MoK\a
_diffrn_radiation_wavelength 0.71073
_diffrn_reflns_av_R_equivalents 0.0507
_diffrn_reflns_av_unetI/netI 0.0401
_diffrn_reflns_limit_h_max 8
_diffrn_reflns_limit_h_min -8
_diffrn_reflns_limit_k_max 12
_diffrn_reflns_limit_k_min -11
_diffrn_reflns_limit_l_max 17
_diffrn_reflns_limit_l_min -17
_diffrn_reflns_number 5760
_diffrn_reflns_theta_full 25.242
_diffrn_reflns_theta_max 26.372
_diffrn_reflns_theta_min 3.066
_diffrn_source 'Enhance (Mo) X-ray Source'
_exptl_absorpt_coefficient_mu 2.440
_exptl_absorpt_correction_T_max 0.668
_exptl_absorpt_correction_T_min 0.363
_exptl_absorpt_correction_type multi-scan
_exptl_absorpt_process_details
;
(CrysAlis RED; Oxford Diffraction, 2009)
;
_exptl_crystal_colour colourless
_exptl_crystal_density_diffrn 1.528
_exptl_crystal_description rod
_exptl_crystal_F_000 416
_exptl_crystal_size_max 0.520
_exptl_crystal_size_mid 0.340
_exptl_crystal_size_min 0.180
_refine_diff_density_max 0.943
_refine_diff_density_min -1.007
_refine_ls_extinction_method none
_refine_ls_goodness_of_fit_ref 1.095
_refine_ls_hydrogen_treatment mixed
_refine_ls_matrix_type full
_refine_ls_number_parameters 224
_refine_ls_number_reflns 3645
_refine_ls_number_restraints 2
_refine_ls_restrained_S_all 1.095
_refine_ls_R_factor_all 0.0801
_refine_ls_R_factor_gt 0.0692
_refine_ls_shift/su_max 0.000
_refine_ls_shift/su_mean 0.000
_refine_ls_structure_factor_coef Fsqd
_refine_ls_weighting_details 'w=1/[\s^2^(Fo^2^)+(0.1153P)^2^+0.7752P] where P=(Fo^2^+2Fc^2^)/3'
_refine_ls_weighting_scheme calc
_refine_ls_wR_factor_gt 0.1929
_refine_ls_wR_factor_ref 0.2076
_reflns_number_gt 2855
_reflns_number_total 3645
_reflns_threshold_expression 'I > 2\s(I)'
_cod_data_source_file cu3132sup1.cif
_cod_data_source_block II
_cod_database_code 2021325
_shelx_space_group_comment
;
The symmetry employed for this shelxl refinement is uniquely defined
by the following loop, which should always be used as a source of
symmetry information in preference to the above space-group names.
They are only intended as comments.
;
_shelx_estimated_absorpt_t_min 0.363
_shelx_estimated_absorpt_t_max 0.668
_shelxl_version_number 2014/6

loop_
_space_group_symop_operation_xyz
'x, y, z'
'-x, -y, -z'

loop_
_atom_site_type_symbol
_atom_site_label
_atom_site_fract_x
_atom_site_fract_y
_atom_site_fract_z
_atom_site_U_iso_or_equiv
_atom_site_adp_type
_atom_site_calc_flag
_atom_site_occupancy
Br Br1 -0.20339(9) 0.57194(9) 0.10166(4) 0.0953(3) Uani d 1
S S1 1.28730(15) -0.02081(9) 0.38669(8) 0.0445(3) Uani d 1
O O1 1.1118(5) -0.0558(3) 0.3579(3) 0.0576(8) Uani d 1
O O2 1.4295(5) -0.1215(3) 0.4567(2) 0.0589(8) Uani d 1
O O3 1.1442(5) 0.3354(3) 0.4968(2) 0.0556(7) Uani d 1
N N1 1.2011(5) 0.1081(3) 0.4366(3) 0.0474(8) Uani d 1
H H1N 1.299(6) 0.126(5) 0.461(3) 0.057 Uiso d 1
N N2 0.8305(5) 0.4350(3) 0.4310(3) 0.0480(8) Uani d 1
H H2N 0.819(8) 0.506(3) 0.453(4) 0.058 Uiso d 1
N N3 0.6785(5) 0.4316(3) 0.3702(3) 0.0449(7) Uani d 1
C C1 1.4255(6) 0.0332(4) 0.2760(3) 0.0462(8) Uani d 1
C C2 1.3419(8) 0.0558(6) 0.1830(4) 0.0627(11) Uani d 1
H H2 1.2144 0.0388 0.1779 0.075 Uiso calc 1
C C3 1.4493(9) 0.1039(6) 0.0974(4) 0.0728(14) Uani d 1
H H3 1.3917 0.1197 0.0347 0.087 Uiso calc 1
C C4 1.6395(9) 0.1292(6) 0.1023(4) 0.0706(13) Uani d 1
C C5 1.7183(8) 0.1063(7) 0.1958(4) 0.0766(15) Uani d 1
H H5 1.8454 0.1239 0.2009 0.092 Uiso calc 1
C C6 1.6157(8) 0.0581(6) 0.2830(4) 0.0642(12) Uani d 1
H H6 1.6736 0.0426 0.3455 0.077 Uiso calc 1
C C7 1.0185(6) 0.2139(4) 0.3981(3) 0.0423(8) Uani d 1
H H7A 0.8973 0.1779 0.4151 0.051 Uiso calc 1
H H7B 1.0283 0.2442 0.3255 0.051 Uiso calc 1
C C8 1.0042(6) 0.3327(4) 0.4459(3) 0.0420(8) Uani d 1
C C9 0.5226(6) 0.5345(4) 0.3590(3) 0.0479(9) Uani d 1
H H9 0.5174 0.6050 0.3909 0.057 Uiso calc 1
C C10 0.3521(6) 0.5425(4) 0.2965(3) 0.0433(8) Uani d 1
C C11 0.3568(7) 0.4457(4) 0.2404(4) 0.0549(10) Uani d 1
H H11 0.4730 0.3730 0.2425 0.066 Uiso calc 1
C C12 0.1944(8) 0.4554(5) 0.1823(4) 0.0580(10) Uani d 1
H H12 0.1998 0.3904 0.1452 0.070 Uiso calc 1
C C13 0.0231(7) 0.5633(5) 0.1800(3) 0.0573(11) Uani d 1
C C14 0.0112(7) 0.6600(5) 0.2330(4) 0.0609(11) Uani d 1
H H14 -0.1062 0.7319 0.2304 0.073 Uiso calc 1
C C15 0.1764(7) 0.6501(4) 0.2910(4) 0.0543(10) Uani d 1
H H15 0.1696 0.7166 0.3269 0.065 Uiso calc 1
C C16 1.7529(13) 0.1854(9) 0.0072(6) 0.111(3) Uani d 1
H H16A 1.8960 0.1380 0.0121 0.166 Uiso calc 1
H H16B 1.7386 0.2823 -0.0003 0.166 Uiso calc 1
H H16C 1.6957 0.1712 -0.0501 0.166 Uiso calc 1

loop_
_atom_site_aniso_label
_atom_site_aniso_U_11
_atom_site_aniso_U_22
_atom_site_aniso_U_33
_atom_site_aniso_U_12
_atom_site_aniso_U_13
_atom_site_aniso_U_23
Br1 0.0571(4) 0.1590(8) 0.0725(4) -0.0313(4) -0.0170(3) -0.0229(4)
S1 0.0415(5) 0.0401(5) 0.0563(6) -0.0111(4) -0.0044(4) -0.0172(4)
O1 0.0469(16) 0.0546(16) 0.082(2) -0.0194(13) -0.0044(15) -0.0285(15)
O2 0.0578(18) 0.0475(16) 0.069(2) -0.0120(13) -0.0107(15) -0.0077(14)
O3 0.0468(16) 0.0561(16) 0.0724(19) -0.0062(12) -0.0159(14) -0.0330(15)
N1 0.0423(18) 0.0519(18) 0.0554(19) -0.0098(14) -0.0048(14) -0.0270(15)
N2 0.0430(18) 0.0445(17) 0.063(2) -0.0067(14) -0.0118(15) -0.0251(15)
N3 0.0419(17) 0.0465(17) 0.0500(17) -0.0117(13) -0.0089(13) -0.0149(14)
C1 0.041(2) 0.0419(19) 0.057(2) -0.0078(15) -0.0052(16) -0.0156(16)
C2 0.050(2) 0.084(3) 0.059(3) -0.017(2) -0.004(2) -0.024(2)
C3 0.072(3) 0.093(4) 0.054(3) -0.019(3) -0.005(2) -0.019(3)
C4 0.065(3) 0.075(3) 0.067(3) -0.012(2) 0.012(2) -0.018(2)
C5 0.052(3) 0.103(4) 0.081(4) -0.031(3) 0.010(2) -0.026(3)
C6 0.053(3) 0.087(3) 0.059(3) -0.027(2) -0.004(2) -0.020(2)
C7 0.044(2) 0.0437(19) 0.0452(19) -0.0153(15) -0.0014(15) -0.0172(15)
C8 0.043(2) 0.0416(18) 0.0445(19) -0.0107(15) -0.0037(15) -0.0154(15)
C9 0.046(2) 0.046(2) 0.057(2) -0.0123(16) -0.0029(17) -0.0205(17)
C10 0.042(2) 0.0406(18) 0.049(2) -0.0108(15) -0.0046(15) -0.0108(15)
C11 0.052(2) 0.046(2) 0.066(3) -0.0069(18) -0.0077(19) -0.0163(19)
C12 0.062(3) 0.062(3) 0.059(2) -0.022(2) -0.008(2) -0.020(2)
C13 0.051(2) 0.072(3) 0.049(2) -0.023(2) -0.0079(18) -0.004(2)
C14 0.046(2) 0.063(3) 0.066(3) -0.003(2) -0.003(2) -0.012(2)
C15 0.050(2) 0.049(2) 0.068(3) -0.0106(18) 0.0013(19) -0.023(2)
C16 0.105(6) 0.134(6) 0.084(4) -0.039(5) 0.036(4) -0.010(4)

loop_
_atom_type_symbol
_atom_type_description
_atom_type_scat_dispersion_real
_atom_type_scat_dispersion_imag
_atom_type_scat_source
C C 0.0033 0.0016 'International Tables Vol C Tables 4.2.6.8 and 6.1.1.4'
H H 0.0000 0.0000 'International Tables Vol C Tables 4.2.6.8 and 6.1.1.4'
Br Br -0.2901 2.4595 'International Tables Vol C Tables 4.2.6.8 and 6.1.1.4'
N N 0.0061 0.0033 'International Tables Vol C Tables 4.2.6.8 and 6.1.1.4'
O O 0.0106 0.0060 'International Tables Vol C Tables 4.2.6.8 and 6.1.1.4'
S S 0.1246 0.1234 'International Tables Vol C Tables 4.2.6.8 and 6.1.1.4'

loop_
_geom_angle_atom_site_label_1
_geom_angle_atom_site_label_2
_geom_angle_atom_site_label_3
_geom_angle
O1 S1 O2 119.49(19)
O1 S1 N1 106.59(18)
O2 S1 N1 106.38(19)
O1 S1 C1 107.7(2)
O2 S1 C1 107.90(19)
N1 S1 C1 108.41(18)
C7 N1 S1 120.8(3)
C7 N1 H1N 122(3)
S1 N1 H1N 110(3)
C8 N2 N3 120.2(3)
C8 N2 H2N 120(4)
N3 N2 H2N 119(4)
C9 N3 N2 115.4(3)
C2 C1 C6 119.9(4)
C2 C1 S1 120.4(3)
C6 C1 S1 119.6(3)
C1 C2 C3 119.4(5)
C1 C2 H2 120.3
C3 C2 H2 120.3
C4 C3 C2 121.8(5)
C4 C3 H3 119.1
C2 C3 H3 119.1
C5 C4 C3 117.5(5)
C5 C4 C16 121.5(6)
C3 C4 C16 121.0(6)
C4 C5 C6 122.3(5)
C4 C5 H5 118.8
C6 C5 H5 118.8
C5 C6 C1 119.1(5)
C5 C6 H6 120.5
C1 C6 H6 120.5
N1 C7 C8 107.4(3)
N1 C7 H7A 110.2
C8 C7 H7A 110.2
N1 C7 H7B 110.2
C8 C7 H7B 110.2
H7A C7 H7B 108.5
O3 C8 N2 121.5(3)
O3 C8 C7 121.3(3)
N2 C8 C7 117.2(3)
N3 C9 C10 120.4(3)
N3 C9 H9 119.8
C10 C9 H9 119.8
C15 C10 C11 117.6(4)
C15 C10 C9 119.7(4)
C11 C10 C9 122.7(4)
C12 C11 C10 121.6(4)
C12 C11 H11 119.2
C10 C11 H11 119.2
C11 C12 C13 118.6(4)
C11 C12 H12 120.7
C13 C12 H12 120.7
C14 C13 C12 122.0(4)
C14 C13 Br1 120.1(4)
C12 C13 Br1 117.9(3)
C13 C14 C15 119.1(4)
C13 C14 H14 120.5
C15 C14 H14 120.5
C14 C15 C10 121.1(4)
C14 C15 H15 119.4
C10 C15 H15 119.4
C4 C16 H16A 109.5
C4 C16 H16B 109.5
H16A C16 H16B 109.5
C4 C16 H16C 109.5
H16A C16 H16C 109.5
H16B C16 H16C 109.5

loop_
_geom_bond_atom_site_label_1
_geom_bond_atom_site_label_2
_geom_bond_distance
Br1 C13 1.903(4)
S1 O1 1.430(3)
S1 O2 1.432(3)
S1 N1 1.603(3)
S1 C1 1.763(4)
O3 C8 1.225(5)
N1 C7 1.450(5)
N1 H1N 0.843(19)
N2 C8 1.347(5)
N2 N3 1.382(4)
N2 H2N 0.850(19)
N3 C9 1.273(5)
C1 C2 1.376(6)
C1 C6 1.383(6)
C2 C3 1.383(7)
C2 H2 0.9300
C3 C4 1.381(8)
C3 H3 0.9300
C4 C5 1.369(8)
C4 C16 1.523(8)
C5 C6 1.381(7)
C5 H5 0.9300
C6 H6 0.9300
C7 C8 1.508(5)
C7 H7A 0.9700
C7 H7B 0.9700
C9 C10 1.459(6)
C9 H9 0.9300
C10 C15 1.390(6)
C10 C11 1.398(6)
C11 C12 1.371(6)
C11 H11 0.9300
C12 C13 1.377(7)
C12 H12 0.9300
C13 C14 1.357(7)
C14 C15 1.385(7)
C14 H14 0.9300
C15 H15 0.9300
C16 H16A 0.9600
C16 H16B 0.9600
C16 H16C 0.9600

loop_
_geom_hbond_atom_site_label_D
_geom_hbond_atom_site_label_H
_geom_hbond_atom_site_label_A
_geom_hbond_site_symmetry_A
_geom_hbond_distance_DH
_geom_hbond_distance_HA
_geom_hbond_distance_DA
_geom_hbond_angle_DHA
N1 H1N O2 2_856 0.843(19) 2.20(2) 3.031(5) 167(5)
N2 H2N O3 2_766 0.850(19) 2.00(2) 2.834(4) 168(5)
C15 H15 O1 1_465 0.93 2.42 3.301(5) 158.2

loop_
_geom_torsion_atom_site_label_1
_geom_torsion_atom_site_label_2
_geom_torsion_atom_site_label_3
_geom_torsion_atom_site_label_4
_geom_torsion
O1 S1 N1 C7 -36.3(4)
O2 S1 N1 C7 -164.8(3)
C1 S1 N1 C7 79.4(3)
C8 N2 N3 C9 -178.5(4)
O1 S1 C1 C2 9.9(4)
O2 S1 C1 C2 140.1(4)
N1 S1 C1 C2 -105.0(4)
O1 S1 C1 C6 -172.6(4)
O2 S1 C1 C6 -42.4(4)
N1 S1 C1 C6 72.4(4)
C6 C1 C2 C3 -0.3(7)
S1 C1 C2 C3 177.2(4)
C1 C2 C3 C4 0.5(8)
C2 C3 C4 C5 -0.7(9)
C2 C3 C4 C16 -178.5(6)
C3 C4 C5 C6 0.9(9)
C16 C4 C5 C6 178.6(6)
C4 C5 C6 C1 -0.7(9)
C2 C1 C6 C5 0.4(7)
S1 C1 C6 C5 -177.1(4)
S1 N1 C7 C8 -168.5(3)
N3 N2 C8 O3 177.5(4)
N3 N2 C8 C7 -3.0(6)
N1 C7 C8 O3 8.2(5)
N1 C7 C8 N2 -171.4(3)
N2 N3 C9 C10 -180.0(4)
N3 C9 C10 C15 175.2(4)
N3 C9 C10 C11 -5.0(6)
C15 C10 C11 C12 -0.3(7)
C9 C10 C11 C12 179.9(4)
C10 C11 C12 C13 -0.2(7)
C11 C12 C13 C14 0.3(7)
C11 C12 C13 Br1 -178.4(4)
C12 C13 C14 C15 0.1(7)
Br1 C13 C14 C15 178.8(4)
C13 C14 C15 C10 -0.7(7)
C11 C10 C15 C14 0.8(7)
C9 C10 C15 C14 -179.4(4)

_cod_database_fobs_code 2021325
